data_2233085
loop_
_publ_author_name
'Yuan, Jianchao'
'Xu, Weibing'
'Mei, Tongjian'
'Liu, Yufeng'
'Wang, Xuehu'

_publ_section_title
;
 (<i>Z</i>)-3-Chloro-<i>N</i>-[(<i>Z</i>)-3-(3-chloro-2-methylphenylimino)butan-2-ylidene]-2-methylaniline
;
_journal_coeditor_code BQ2319
_journal_issue 1
_journal_name_full 'Acta Crystallographica Section E'
_journal_page_first o62
_journal_paper_doi 10.1107/S1600536811052044
_journal_volume 68
_journal_year 2012
_chemical_formula_iupac 'C18 H18 Cl2 N2'
_chemical_formula_moiety 'C18 H18 Cl2 N2'
_chemical_formula_sum 'C18 H18 Cl2 N2'
_chemical_formula_weight 333.24
_chemical_name_systematic
;
(<i>Z</i>)-3-Chloro-<i>N</i>-[(<i>Z</i>)-3-(3-chloro-2-methylphenylimino)butan-
2-ylidene]-2-methylaniline
;
_space_group_IT_number 14
_symmetry_cell_setting monoclinic
_symmetry_space_group_name_Hall '-P 2yn'
_symmetry_space_group_name_H-M 'P 1 21/n 1'
_atom_sites_solution_hydrogens geom
_atom_sites_solution_primary direct
_atom_sites_solution_secondary difmap
_audit_creation_method SHELXL-97
_cell_angle_alpha 90.00
_cell_angle_beta 93.533(7)
_cell_angle_gamma 90.00
_cell_formula_units_Z 2
_cell_length_a 8.032(6)
_cell_length_b 7.372(5)
_cell_length_c 14.475(10)
_cell_measurement_reflns_used 2237
_cell_measurement_temperature 296(2)
_cell_measurement_theta_max 27.98
_cell_measurement_theta_min 2.82
_cell_volume 855.5(10)
_computing_cell_refinement 'SAINT (Bruker, 2008)'
_computing_data_collection 'APEX2 (Bruker, 2008)'
_computing_data_reduction 'SAINT (Bruker, 2008)'
_computing_molecular_graphics 'SHELXTL (Sheldrick, 2008)'
_computing_publication_material 'SHELXTL (Sheldrick, 2008)'
_computing_structure_refinement 'SHELXL97 (Sheldrick, 2008)'
_computing_structure_solution 'SHELXS97 (Sheldrick, 2008)'
_diffrn_ambient_temperature 296(2)
_diffrn_measured_fraction_theta_full 0.997
_diffrn_measured_fraction_theta_max 0.997
_diffrn_measurement_device_type 'Bruker APEXII CCD'
_diffrn_measurement_method '\f and \w scans'
_diffrn_radiation_monochromator graphite
_diffrn_radiation_source 'fine-focus sealed tube'
_diffrn_radiation_type MoK\a
_diffrn_radiation_wavelength 0.71073
_diffrn_reflns_av_R_equivalents 0.0343
_diffrn_reflns_av_sigmaI/netI 0.0317
_diffrn_reflns_limit_h_max 9
_diffrn_reflns_limit_h_min -9
_diffrn_reflns_limit_k_max 8
_diffrn_reflns_limit_k_min -8
_diffrn_reflns_limit_l_max 17
_diffrn_reflns_limit_l_min -17
_diffrn_reflns_number 5279
_diffrn_reflns_theta_full 25.49
_diffrn_reflns_theta_max 25.49
_diffrn_reflns_theta_min 2.82
_exptl_absorpt_coefficient_mu 0.377
_exptl_absorpt_correction_T_max 0.9318
_exptl_absorpt_correction_T_min 0.9183
_exptl_absorpt_correction_type multi-scan
_exptl_absorpt_process_details '(SADABS; Bruker, 2008)'
_exptl_crystal_colour colorless
_exptl_crystal_density_diffrn 1.294
_exptl_crystal_density_method 'not measured'
_exptl_crystal_description block
_exptl_crystal_F_000 348
_exptl_crystal_size_max 0.23
_exptl_crystal_size_mid 0.21
_exptl_crystal_size_min 0.19
_refine_diff_density_max 0.215
_refine_diff_density_min -0.283
_refine_ls_extinction_method none
_refine_ls_goodness_of_fit_ref 1.055
_refine_ls_hydrogen_treatment constr
_refine_ls_matrix_type full
_refine_ls_number_parameters 102
_refine_ls_number_reflns 1588
_refine_ls_number_restraints 0
_refine_ls_restrained_S_all 1.055
_refine_ls_R_factor_all 0.0569
_refine_ls_R_factor_gt 0.0391
_refine_ls_shift/su_max 0.001
_refine_ls_shift/su_mean 0.000
_refine_ls_structure_factor_coef Fsqd
_refine_ls_weighting_details 'calc w=1/[\s^2^(Fo^2^)+(0.0428P)^2^+0.4563P] where P=(Fo^2^+2Fc^2^)/3'
_refine_ls_weighting_scheme calc
_refine_ls_wR_factor_gt 0.0965
_refine_ls_wR_factor_ref 0.1145
_reflns_number_gt 1199
_reflns_number_total 1588
_reflns_threshold_expression I>2sigma(I)
_cod_data_source_file bq2319.cif
_cod_data_source_block I
_cod_original_cell_volume 855.5(11)
_cod_original_sg_symbol_H-M 'P 21/n'
_cod_database_code 2233085
_cod_database_fobs_code 2233085

loop_
_symmetry_equiv_pos_as_xyz
'x, y, z'
'-x+1/2, y+1/2, -z+1/2'
'-x, -y, -z'
'x-1/2, -y-1/2, z-1/2'

loop_
_atom_site_type_symbol
_atom_site_label
_atom_site_fract_x
_atom_site_fract_y
_atom_site_fract_z
_atom_site_U_iso_or_equiv
_atom_site_adp_type
_atom_site_calc_flag
_atom_site_refinement_flags
_atom_site_occupancy
_atom_site_symmetry_multiplicity
C C1 0.4602(2) 0.2982(3) 0.17826(13) 0.0373(5) Uani d . 1 1
C C2 0.5314(2) 0.3432(3) 0.26633(13) 0.0382(5) Uani d . 1 1
C C3 0.5281(3) 0.2084(3) 0.33347(14) 0.0451(5) Uani d . 1 1
C C4 0.4584(3) 0.0403(3) 0.31793(16) 0.0532(6) Uani d . 1 1
H H4 0.4589 -0.0453 0.3651 0.064 Uiso calc R 1 1
C C5 0.3875(3) 0.0005(3) 0.23100(16) 0.0532(6) Uani d . 1 1
H H5 0.3391 -0.1124 0.2192 0.064 Uiso calc R 1 1
C C6 0.3887(3) 0.1286(3) 0.16168(15) 0.0469(5) Uani d . 1 1
H H6 0.3411 0.1013 0.1031 0.056 Uiso calc R 1 1
C C7 0.6047(3) 0.5274(3) 0.28511(17) 0.0603(7) Uani d . 1 1
H H7A 0.5640 0.5748 0.3412 0.090 Uiso calc R 1 1
H H7B 0.5730 0.6070 0.2346 0.090 Uiso calc R 1 1
H H7C 0.7241 0.5182 0.2916 0.090 Uiso calc R 1 1
C C8 0.5174(2) 0.4244(3) 0.03386(13) 0.0383(5) Uani d . 1 1
C C9 0.6332(4) 0.2775(3) 0.00740(18) 0.0672(8) Uani d . 1 1
H H9A 0.6605 0.2017 0.0601 0.101 Uiso calc R 1 1
H H9B 0.7334 0.3304 -0.0136 0.101 Uiso calc R 1 1
H H9C 0.5803 0.2058 -0.0414 0.101 Uiso calc R 1 1
Cl Cl1 0.61699(10) 0.25335(11) 0.44457(4) 0.0788(3) Uani d . 1 1
N N1 0.4462(2) 0.4357(2) 0.10980(11) 0.0421(4) Uani d . 1 1

loop_
_atom_site_aniso_label
_atom_site_aniso_U_11
_atom_site_aniso_U_22
_atom_site_aniso_U_33
_atom_site_aniso_U_12
_atom_site_aniso_U_13
_atom_site_aniso_U_23
C1 0.0400(11) 0.0413(12) 0.0309(10) 0.0048(9) 0.0052(8) 0.0042(8)
C2 0.0360(10) 0.0453(12) 0.0334(11) 0.0021(9) 0.0046(8) 0.0013(9)
C3 0.0424(12) 0.0634(15) 0.0295(11) 0.0035(10) 0.0009(8) 0.0075(10)
C4 0.0594(14) 0.0556(15) 0.0455(13) -0.0024(12) 0.0089(11) 0.0188(11)
C5 0.0584(14) 0.0491(14) 0.0527(14) -0.0101(11) 0.0075(11) 0.0077(11)
C6 0.0527(13) 0.0505(14) 0.0370(12) -0.0034(10) 0.0001(9) -0.0003(10)
C7 0.0726(17) 0.0586(16) 0.0487(14) -0.0108(13) -0.0031(12) -0.0026(12)
C8 0.0443(11) 0.0404(11) 0.0299(10) 0.0026(9) -0.0003(8) 0.0024(9)
C9 0.0875(19) 0.0616(16) 0.0553(15) 0.0312(14) 0.0260(14) 0.0189(13)
Cl1 0.0917(6) 0.1055(6) 0.0367(4) -0.0069(4) -0.0154(3) 0.0111(3)
N1 0.0523(11) 0.0433(10) 0.0308(9) 0.0050(8) 0.0021(7) 0.0058(8)

loop_
_atom_type_symbol
_atom_type_description
_atom_type_scat_dispersion_real
_atom_type_scat_dispersion_imag
_atom_type_scat_source
C C 0.0033 0.0016 'International Tables Vol C Tables 4.2.6.8 and 6.1.1.4'
H H 0.0000 0.0000 'International Tables Vol C Tables 4.2.6.8 and 6.1.1.4'
N N 0.0061 0.0033 'International Tables Vol C Tables 4.2.6.8 and 6.1.1.4'
Cl Cl 0.1484 0.1585 'International Tables Vol C Tables 4.2.6.8 and 6.1.1.4'

loop_
_geom_angle_atom_site_label_1
_geom_angle_atom_site_label_2
_geom_angle_atom_site_label_3
_geom_angle_site_symmetry_3
_geom_angle
C6 C1 C2 . 120.64(19)
C6 C1 N1 . 120.53(18)
C2 C1 N1 . 118.46(19)
C3 C2 C1 . 116.2(2)
C3 C2 C7 . 123.0(2)
C1 C2 C7 . 120.82(19)
C4 C3 C2 . 123.8(2)
C4 C3 Cl1 . 117.42(17)
C2 C3 Cl1 . 118.82(18)
C3 C4 C5 . 118.8(2)
C3 C4 H4 . 120.6
C5 C4 H4 . 120.6
C6 C5 C4 . 119.8(2)
C6 C5 H5 . 120.1
C4 C5 H5 . 120.1
C5 C6 C1 . 120.8(2)
C5 C6 H6 . 119.6
C1 C6 H6 . 119.6
C2 C7 H7A . 109.5
C2 C7 H7B . 109.5
H7A C7 H7B . 109.5
C2 C7 H7C . 109.5
H7A C7 H7C . 109.5
H7B C7 H7C . 109.5
N1 C8 C9 . 126.12(19)
N1 C8 C8 3_665 116.1(2)
C9 C8 C8 3_665 117.8(2)
C8 C9 H9A . 109.5
C8 C9 H9B . 109.5
H9A C9 H9B . 109.5
C8 C9 H9C . 109.5
H9A C9 H9C . 109.5
H9B C9 H9C . 109.5
C8 N1 C1 . 122.45(18)

loop_
_geom_bond_atom_site_label_1
_geom_bond_atom_site_label_2
_geom_bond_site_symmetry_2
_geom_bond_distance
C1 C6 . 1.391(3)
C1 C2 . 1.404(3)
C1 N1 . 1.417(3)
C2 C3 . 1.392(3)
C2 C7 . 1.498(3)
C3 C4 . 1.373(3)
C3 Cl1 . 1.751(2)
C4 C5 . 1.380(3)
C4 H4 . 0.9300
C5 C6 . 1.378(3)
C5 H5 . 0.9300
C6 H6 . 0.9300
C7 H7A . 0.9600
C7 H7B . 0.9600
C7 H7C . 0.9600
C8 N1 . 1.273(3)
C8 C9 . 1.493(3)
C8 C8 3_665 1.500(4)
C9 H9A . 0.9600
C9 H9B . 0.9600
C9 H9C . 0.9600

loop_
_geom_torsion_atom_site_label_1
_geom_torsion_atom_site_label_2
_geom_torsion_atom_site_label_3
_geom_torsion_atom_site_label_4
_geom_torsion_site_symmetry_1
_geom_torsion
C6 C1 C2 C3 . 1.1(3)
N1 C1 C2 C3 . 174.16(17)
C6 C1 C2 C7 . -178.5(2)
N1 C1 C2 C7 . -5.4(3)
C1 C2 C3 C4 . -0.9(3)
C7 C2 C3 C4 . 178.6(2)
C1 C2 C3 Cl1 . 179.13(14)
C7 C2 C3 Cl1 . -1.3(3)
C2 C3 C4 C5 . 0.2(4)
Cl1 C3 C4 C5 . -179.88(18)
C3 C4 C5 C6 . 0.4(3)
C4 C5 C6 C1 . -0.2(3)
C2 C1 C6 C5 . -0.6(3)
N1 C1 C6 C5 . -173.5(2)
C9 C8 N1 C1 . -4.5(3)
C8 C8 N1 C1 3_665 176.6(2)
C6 C1 N1 C8 . -67.6(3)
C2 C1 N1 C8 . 119.4(2)
